data_7220753
loop_
_publ_author_name
'Draper, Emily R.'
'Morris, Kyle L.'
'Little, Marc A.'
'Raeburn, Jaclyn'
'Colquhoun, Catherine'
'Cross, Emily R.'
'McDonald, Tom. O.'
'Serpell, Louise C.'
'Adams, Dave J.'

_publ_section_title
;
 Hydrogels formed from Fmoc amino acids
;
_journal_issue 42
_journal_name_full CrystEngComm
_journal_page_first 8047
_journal_paper_doi 10.1039/C5CE00801H
_journal_volume 17
_journal_year 2015
_chemical_absolute_configuration L
_chemical_formula_moiety 'C24 H21 N O4'
_chemical_formula_sum 'C24 H21 N O4'
_chemical_formula_weight 387.42
_space_group_crystal_system monoclinic
_space_group_IT_number 4
_space_group_name_Hall 'P 2yb'
_space_group_name_H-M_alt 'P 1 21 1'
_symmetry_space_group_name_Hall 'P 2yb'
_symmetry_space_group_name_H-M 'P 1 21 1'
_atom_sites_solution_hydrogens mixed
_atom_sites_solution_primary direct
_audit_creation_date 2015-05-19
_audit_creation_method
;
Olex2 1.2
(compiled 2015.01.26 svn.r3150 for OlexSys, GUI svn.r4998)
;
_audit_update_record
;
2015-05-28 deposited with the CCDC.
2015-06-11 downloaded from the CCDC.
;
_cell_angle_alpha 90
_cell_angle_beta 113.135(3)
_cell_angle_gamma 90
_cell_formula_units_Z 2
_cell_length_a 13.1570(13)
_cell_length_b 4.9083(4)
_cell_length_c 16.1242(16)
_cell_measurement_reflns_used 1360
_cell_measurement_temperature 100
_cell_measurement_theta_max 24.564
_cell_measurement_theta_min 2.557
_cell_volume 957.54(16)
_computing_cell_refinement 'SAINT v7.68A (Bruker, 2009)'
_computing_data_collection
;
CrystalClear-SM Expert 2.0 r7 (Rigaku, 2011)
;
_computing_data_reduction 'SAINT v7.68A (Bruker, 2009)'
_computing_molecular_graphics 'Olex2 (Dolomanov et al., 2009)'
_computing_publication_material 'Olex2 (Dolomanov et al., 2009)'
_computing_structure_refinement 'ShelXL (Sheldrick, 2008)'
_computing_structure_solution 'XS (Sheldrick, 2008)'
_diffrn_ambient_temperature 100
_diffrn_detector CCD
_diffrn_detector_area_resol_mean 28.5714
_diffrn_detector_type 'Rigaku Saturn724+'
_diffrn_measured_fraction_theta_full 0.995
_diffrn_measured_fraction_theta_max 0.990
_diffrn_measurement_device 'AFC12 (Right): Kappa 3 circle'
_diffrn_measurement_device_type Rigaku_AFC12K_724P_007HF_Mo
_diffrn_measurement_method 'profile data from \w-scans'
_diffrn_measurement_specimen_support 'Mitegen 50um'
_diffrn_radiation_collimation 0.3
_diffrn_radiation_monochromator Confocal
_diffrn_radiation_probe x-ray
_diffrn_radiation_type MoK\a
_diffrn_radiation_wavelength 0.71073
_diffrn_reflns_av_R_equivalents 0.0595
_diffrn_reflns_av_unetI/netI 0.0696
_diffrn_reflns_laue_measured_fraction_full 0.995
_diffrn_reflns_laue_measured_fraction_max 0.990
_diffrn_reflns_limit_h_max 16
_diffrn_reflns_limit_h_min -16
_diffrn_reflns_limit_k_max 6
_diffrn_reflns_limit_k_min -6
_diffrn_reflns_limit_l_max 20
_diffrn_reflns_limit_l_min -20
_diffrn_reflns_number 13345
_diffrn_reflns_point_group_measured_fraction_full 0.958
_diffrn_reflns_point_group_measured_fraction_max 0.943
_diffrn_reflns_theta_full 26.000
_diffrn_reflns_theta_max 26.420
_diffrn_reflns_theta_min 1.373
_diffrn_source 'Rotating Anode'
_diffrn_source_current 24.0
_diffrn_source_power 1.2
_diffrn_source_target Mo
_diffrn_source_type 'Rotating Anode'
_diffrn_source_voltage 50.0
_exptl_absorpt_coefficient_mu 0.092
_exptl_absorpt_correction_T_max 0.7454
_exptl_absorpt_correction_T_min 0.5562
_exptl_absorpt_correction_type multi-scan
_exptl_absorpt_process_details
;
SADABS-2012/1 (Bruker,2012) was used for absorption correction.
wR2(int) was 0.1111 before and 0.0623 after correction.
The Ratio of minimum to maximum transmission is 0.7462.
The \l/2 correction factor is 0.0000.
;
_exptl_crystal_colour colourless
_exptl_crystal_colour_primary colourless
_exptl_crystal_density_diffrn 1.344
_exptl_crystal_description needle
_exptl_crystal_F_000 408
_exptl_crystal_size_max 0.17
_exptl_crystal_size_mid 0.04
_exptl_crystal_size_min 0.03
_refine_diff_density_max 0.157
_refine_diff_density_min -0.220
_refine_diff_density_rms 0.047
_refine_ls_abs_structure_details
;
 Flack x determined using 947 quotients [(I+)-(I-)]/[(I+)+(I-)]
 (Parsons, Flack and Wagner, Acta Cryst. B69 (2013) 249-259).
;
_refine_ls_abs_structure_Flack -1.4(10)
_refine_ls_extinction_method none
_refine_ls_goodness_of_fit_ref 0.996
_refine_ls_hydrogen_treatment mixed
_refine_ls_matrix_type full
_refine_ls_number_parameters 343
_refine_ls_number_reflns 3717
_refine_ls_number_restraints 1
_refine_ls_restrained_S_all 0.996
_refine_ls_R_factor_all 0.0723
_refine_ls_R_factor_gt 0.0455
_refine_ls_shift/su_max 0.000
_refine_ls_shift/su_mean 0.000
_refine_ls_structure_factor_coef Fsqd
_refine_ls_weighting_details 'w=1/[\s^2^(Fo^2^)+(0.0517P)^2^] where P=(Fo^2^+2Fc^2^)/3'
_refine_ls_weighting_scheme calc
_refine_ls_wR_factor_gt 0.0932
_refine_ls_wR_factor_ref 0.1027
_reflns_Friedel_coverage 0.697
_reflns_friedel_fraction_full 0.910
_reflns_friedel_fraction_max 0.883
_reflns_number_gt 2762
_reflns_number_total 3717
_reflns_threshold_expression 'I > 2\s(I)'
_cod_data_source_file c5ce00801h1.cif
_cod_data_source_block FmocF_100K_P21
_cod_depositor_comments 'Adding full bibliography for 7220753--7220755.cif.'
_cod_database_code 7220753
_shelxl_version_number 2014/6
_shelx_space_group_comment
;
The symmetry employed for this shelxl refinement is uniquely defined
by the following loop, which should always be used as a source of
symmetry information in preference to the above space-group names.
They are only intended as comments.
;
_shelx_estimated_absorpt_t_max 0.997
_shelx_estimated_absorpt_t_min 0.985
_olex2_refinement_description
;
1. Fixed Uiso
 At 1.5 times of:
  All O(H) groups
2.a Idealised tetrahedral OH refined as rotating group:
 O3(H3)
;
_olex2_submission_special_instructions 'No special instructions were received'

loop_
_space_group_symop_operation_xyz
'x, y, z'
'-x, y+1/2, -z'

loop_
_atom_site_label
_atom_site_type_symbol
_atom_site_fract_x
_atom_site_fract_y
_atom_site_fract_z
_atom_site_U_iso_or_equiv
_atom_site_adp_type
_atom_site_occupancy
_atom_site_site_symmetry_order
_atom_site_calc_flag
_atom_site_refinement_flags_posn
O1 O 0.25631(17) 0.3871(5) 0.26226(15) 0.0251(6) Uani 1 1 d .
O2 O 0.14355(19) 0.7418(5) 0.25786(16) 0.0301(6) Uani 1 1 d .
O3 O 0.0362(2) 0.0382(5) 0.40860(17) 0.0361(7) Uani 1 1 d .
H3 H 0.0365 -0.0003 0.4594 0.054 Uiso 1 1 calc GR
O4 O -0.0241(2) 0.4436(5) 0.43479(17) 0.0410(7) Uani 1 1 d .
N1 N 0.1058(2) 0.3091(7) 0.2884(2) 0.0238(7) Uani 1 1 d .
C1 C 0.4837(3) 0.6372(7) 0.1978(2) 0.0238(8) Uani 1 1 d .
C2 C 0.4467(3) 0.7602(8) 0.1136(3) 0.0282(8) Uani 1 1 d .
C3 C 0.5124(3) 0.9525(8) 0.0957(3) 0.0281(9) Uani 1 1 d .
C4 C 0.6152(3) 1.0224(8) 0.1616(3) 0.0318(9) Uani 1 1 d .
C5 C 0.6542(3) 0.8997(8) 0.2465(3) 0.0311(8) Uani 1 1 d .
C6 C 0.5877(3) 0.7056(7) 0.2639(2) 0.0262(8) Uani 1 1 d .
C7 C 0.6056(3) 0.5476(8) 0.3462(2) 0.0275(8) Uani 1 1 d .
C8 C 0.6958(3) 0.5340(8) 0.4278(2) 0.0349(10) Uani 1 1 d .
C9 C 0.6921(3) 0.3588(9) 0.4938(3) 0.0393(10) Uani 1 1 d .
C10 C 0.5988(3) 0.2011(9) 0.4788(3) 0.0352(10) Uani 1 1 d .
C11 C 0.5078(3) 0.2133(8) 0.3973(2) 0.0293(9) Uani 1 1 d .
C12 C 0.5114(3) 0.3865(7) 0.3304(2) 0.0258(8) Uani 1 1 d .
C13 C 0.4250(3) 0.4393(8) 0.2361(2) 0.0255(8) Uani 1 1 d .
C14 C 0.3207(3) 0.5792(8) 0.2334(3) 0.0257(8) Uani 1 1 d .
C15 C 0.1658(3) 0.5003(7) 0.2688(2) 0.0234(8) Uani 1 1 d .
C16 C 0.0035(3) 0.3807(8) 0.2977(2) 0.0248(8) Uani 1 1 d .
C17 C -0.0997(3) 0.2515(9) 0.2259(2) 0.0283(8) Uani 1 1 d .
C18 C -0.1247(3) 0.3570(8) 0.1320(2) 0.0268(8) Uani 1 1 d .
C19 C -0.0761(3) 0.2403(8) 0.0780(2) 0.0284(8) Uani 1 1 d .
C20 C -0.1004(3) 0.3347(8) -0.0087(2) 0.0318(9) Uani 1 1 d .
C21 C -0.1725(3) 0.5508(8) -0.0422(3) 0.0323(9) Uani 1 1 d .
C22 C -0.2221(3) 0.6678(8) 0.0109(3) 0.0330(9) Uani 1 1 d .
C23 C -0.1986(3) 0.5712(8) 0.0972(3) 0.0303(9) Uani 1 1 d .
C24 C 0.0059(3) 0.2929(8) 0.3890(2) 0.0263(8) Uani 1 1 d .
H11 H 0.444(3) 0.110(8) 0.389(2) 0.031(10) Uiso 1 1 d .
H14A H 0.340(3) 0.735(9) 0.276(2) 0.032(10) Uiso 1 1 d .
H10 H 0.598(3) 0.070(9) 0.523(3) 0.041(11) Uiso 1 1 d .
H16 H -0.003(3) 0.578(8) 0.295(2) 0.020(9) Uiso 1 1 d .
H20 H -0.067(3) 0.248(10) -0.045(3) 0.055(12) Uiso 1 1 d .
H2 H 0.376(3) 0.722(8) 0.069(2) 0.023(9) Uiso 1 1 d .
H1 H 0.119(3) 0.142(8) 0.288(2) 0.016(10) Uiso 1 1 d .
H22 H -0.273(3) 0.814(10) -0.011(3) 0.044(12) Uiso 1 1 d .
H17A H -0.164(3) 0.309(8) 0.243(2) 0.035(10) Uiso 1 1 d .
H3A H 0.482(3) 1.035(8) 0.041(3) 0.028(10) Uiso 1 1 d .
H19 H -0.026(3) 0.072(8) 0.101(2) 0.029(9) Uiso 1 1 d .
H17B H -0.087(3) 0.054(10) 0.228(3) 0.045(11) Uiso 1 1 d .
H9 H 0.752(3) 0.359(9) 0.548(3) 0.041(12) Uiso 1 1 d .
H13 H 0.410(3) 0.261(9) 0.202(2) 0.042(11) Uiso 1 1 d .
H21 H -0.187(3) 0.632(9) -0.101(3) 0.051(12) Uiso 1 1 d .
H14B H 0.270(3) 0.634(8) 0.170(3) 0.035(11) Uiso 1 1 d .
H5 H 0.730(4) 0.950(10) 0.298(3) 0.061(14) Uiso 1 1 d .
H8 H 0.763(3) 0.636(9) 0.437(3) 0.050(12) Uiso 1 1 d .
H4 H 0.658(3) 1.159(9) 0.149(2) 0.045(12) Uiso 1 1 d .
H23 H -0.238(3) 0.649(9) 0.130(3) 0.050(12) Uiso 1 1 d .

loop_
_atom_site_aniso_label
_atom_site_aniso_U_11
_atom_site_aniso_U_22
_atom_site_aniso_U_33
_atom_site_aniso_U_23
_atom_site_aniso_U_13
_atom_site_aniso_U_12
O1 0.0259(12) 0.0205(12) 0.0340(14) 0.0011(11) 0.0172(11) -0.0011(11)
O2 0.0370(13) 0.0177(14) 0.0445(15) 0.0001(12) 0.0256(12) 0.0001(12)
O3 0.0544(16) 0.0257(15) 0.0379(16) 0.0086(12) 0.0285(14) 0.0086(14)
O4 0.0659(18) 0.0331(17) 0.0365(15) -0.0022(13) 0.0334(15) 0.0020(14)
N1 0.0270(15) 0.0165(18) 0.0322(17) -0.0006(13) 0.0162(14) 0.0014(13)
C1 0.0264(18) 0.0183(19) 0.032(2) -0.0031(16) 0.0166(17) 0.0010(15)
C2 0.0311(19) 0.025(2) 0.032(2) -0.0024(18) 0.0170(18) -0.0001(17)
C3 0.0321(19) 0.025(2) 0.034(2) 0.0017(18) 0.0202(19) 0.0038(16)
C4 0.033(2) 0.029(2) 0.040(2) -0.0004(18) 0.0211(19) -0.0029(18)
C5 0.0265(17) 0.032(2) 0.038(2) -0.0014(18) 0.0158(18) -0.0031(18)
C6 0.0276(17) 0.024(2) 0.032(2) -0.0020(16) 0.0172(17) -0.0017(16)
C7 0.0277(18) 0.024(2) 0.034(2) -0.0025(17) 0.0152(18) -0.0020(17)
C8 0.036(2) 0.035(2) 0.034(2) 0.0017(19) 0.014(2) -0.004(2)
C9 0.038(2) 0.044(3) 0.032(2) 0.003(2) 0.009(2) -0.004(2)
C10 0.045(2) 0.027(2) 0.037(2) 0.0032(19) 0.021(2) 0.0019(19)
C11 0.0327(19) 0.026(2) 0.034(2) -0.0012(18) 0.0182(19) 0.0006(18)
C12 0.0319(17) 0.0191(19) 0.032(2) -0.0016(16) 0.0182(16) 0.0017(17)
C13 0.0288(18) 0.022(2) 0.030(2) -0.0020(16) 0.0154(17) -0.0017(15)
C14 0.0284(19) 0.021(2) 0.035(2) -0.0014(18) 0.0195(19) -0.0061(17)
C15 0.0267(17) 0.023(2) 0.0252(19) 0.0006(15) 0.0146(16) -0.0030(16)
C16 0.0267(17) 0.021(2) 0.0286(19) 0.0005(17) 0.0133(16) 0.0014(17)
C17 0.0306(18) 0.028(2) 0.028(2) -0.0006(17) 0.0125(17) -0.0038(18)
C18 0.0277(17) 0.026(2) 0.0266(19) -0.0020(16) 0.0106(16) -0.0094(16)
C19 0.0309(19) 0.026(2) 0.030(2) -0.0009(18) 0.0144(17) -0.0029(18)
C20 0.035(2) 0.033(2) 0.029(2) -0.0019(18) 0.0153(18) -0.0061(18)
C21 0.033(2) 0.031(2) 0.030(2) 0.0041(18) 0.0099(18) -0.0041(19)
C22 0.029(2) 0.025(2) 0.037(2) 0.0062(17) 0.0054(19) 0.0020(17)
C23 0.0279(19) 0.026(2) 0.036(2) -0.0036(18) 0.0112(18) -0.0013(18)
C24 0.0265(17) 0.028(2) 0.0254(18) -0.0015(17) 0.0118(16) -0.0024(16)

loop_
_atom_type_symbol
_atom_type_description
_atom_type_scat_dispersion_real
_atom_type_scat_dispersion_imag
_atom_type_scat_source
C C 0.0033 0.0016 'International Tables Vol C Tables 4.2.6.8 and 6.1.1.4'
H H 0.0000 0.0000 'International Tables Vol C Tables 4.2.6.8 and 6.1.1.4'
N N 0.0061 0.0033 'International Tables Vol C Tables 4.2.6.8 and 6.1.1.4'
O O 0.0106 0.0060 'International Tables Vol C Tables 4.2.6.8 and 6.1.1.4'

loop_
_geom_angle_atom_site_label_1
_geom_angle_atom_site_label_2
_geom_angle_atom_site_label_3
_geom_angle
C15 O1 C14 113.4(3)
C24 O3 H3 109.5
C15 N1 C16 120.6(3)
C15 N1 H1 123(2)
C16 N1 H1 116(2)
C2 C1 C6 120.1(3)
C2 C1 C13 129.6(3)
C6 C1 C13 110.2(3)
C1 C2 H2 121(2)
C3 C2 C1 119.5(4)
C3 C2 H2 119(2)
C2 C3 C4 120.5(4)
C2 C3 H3A 116(2)
C4 C3 H3A 124(2)
C3 C4 C5 120.9(4)
C3 C4 H4 119(2)
C5 C4 H4 120(2)
C4 C5 H5 123(3)
C6 C5 C4 118.3(3)
C6 C5 H5 119(3)
C1 C6 C7 108.7(3)
C5 C6 C1 120.8(3)
C5 C6 C7 130.6(3)
C8 C7 C6 130.9(3)
C8 C7 C12 120.6(3)
C12 C7 C6 108.4(3)
C7 C8 H8 120(2)
C9 C8 C7 119.0(4)
C9 C8 H8 121(2)
C8 C9 C10 120.5(4)
C8 C9 H9 117(3)
C10 C9 H9 123(3)
C9 C10 H10 121(2)
C11 C10 C9 121.0(4)
C11 C10 H10 118(2)
C10 C11 C12 118.8(4)
C10 C11 H11 120(2)
C12 C11 H11 121(2)
C7 C12 C13 110.1(3)
C11 C12 C7 120.1(3)
C11 C12 C13 129.8(3)
C1 C13 C12 102.4(3)
C1 C13 C14 107.3(3)
C1 C13 H13 110(2)
C12 C13 H13 108(2)
C14 C13 C12 114.7(3)
C14 C13 H13 114(2)
O1 C14 C13 109.2(3)
O1 C14 H14A 107(2)
O1 C14 H14B 105(2)
C13 C14 H14A 110(2)
C13 C14 H14B 111.8(19)
H14A C14 H14B 112(3)
O2 C15 O1 123.8(3)
O2 C15 N1 125.8(3)
N1 C15 O1 110.3(3)
N1 C16 C17 113.8(3)
N1 C16 C24 111.3(3)
N1 C16 H16 107.6(19)
C17 C16 H16 110.3(19)
C24 C16 C17 106.8(3)
C24 C16 H16 106.9(19)
C16 C17 H17A 105(2)
C16 C17 H17B 107(2)
C18 C17 C16 113.2(3)
C18 C17 H17A 107(2)
C18 C17 H17B 110(2)
H17A C17 H17B 114(3)
C19 C18 C17 121.0(3)
C19 C18 C23 118.6(3)
C23 C18 C17 120.4(3)
C18 C19 H19 119.0(19)
C20 C19 C18 120.9(4)
C20 C19 H19 119.9(19)
C19 C20 H20 119(3)
C21 C20 C19 120.1(4)
C21 C20 H20 121(3)
C20 C21 C22 119.4(4)
C20 C21 H21 122(2)
C22 C21 H21 118(2)
C21 C22 H22 122(2)
C23 C22 C21 120.3(4)
C23 C22 H22 118(2)
C18 C23 H23 122(2)
C22 C23 C18 120.6(4)
C22 C23 H23 117(2)
O3 C24 C16 113.0(3)
O4 C24 O3 125.1(3)
O4 C24 C16 121.8(3)

loop_
_geom_bond_atom_site_label_1
_geom_bond_atom_site_label_2
_geom_bond_distance
O1 C14 1.460(4)
O1 C15 1.356(4)
O2 C15 1.217(4)
O3 H3 0.8400
O3 C24 1.312(4)
O4 C24 1.215(4)
N1 C15 1.341(4)
N1 C16 1.454(4)
N1 H1 0.84(4)
C1 C2 1.388(5)
C1 C6 1.406(5)
C1 C13 1.515(5)
C2 C3 1.385(5)
C2 H2 0.94(3)
C3 C4 1.395(5)
C3 H3A 0.90(4)
C4 C5 1.395(5)
C4 H4 0.95(4)
C5 C6 1.395(5)
C5 H5 1.04(4)
C6 C7 1.473(5)
C7 C8 1.385(5)
C7 C12 1.406(5)
C8 C9 1.384(6)
C8 H8 0.98(4)
C9 C10 1.389(6)
C9 H9 0.92(4)
C10 C11 1.388(5)
C10 H10 0.96(4)
C11 C12 1.389(5)
C11 H11 0.94(4)
C12 C13 1.521(5)
C13 C14 1.520(5)
C13 H13 1.01(4)
C14 H14A 0.99(4)
C14 H14B 1.02(4)
C16 C17 1.532(5)
C16 C24 1.523(5)
C16 H16 0.97(4)
C17 C18 1.509(5)
C17 H17A 1.02(4)
C17 H17B 0.98(5)
C18 C19 1.390(5)
C18 C23 1.392(5)
C19 C20 1.386(5)
C19 H19 1.03(4)
C20 C21 1.383(5)
C20 H20 0.96(4)
C21 C22 1.389(5)
C21 H21 0.98(4)
C22 C23 1.384(5)
C22 H22 0.95(4)
C23 H23 0.95(4)

loop_
_geom_hbond_atom_site_label_D
_geom_hbond_atom_site_label_H
_geom_hbond_atom_site_label_A
_geom_hbond_distance_DH
_geom_hbond_distance_HA
_geom_hbond_distance_DA
_geom_hbond_angle_DHA
_geom_hbond_site_symmetry_A
O3 H3 O4 0.84 1.80 2.634(4) 173.5 2_546
N1 H1 O2 0.84(4) 2.08(4) 2.904(4) 167(3) 1_545

loop_
_geom_torsion_atom_site_label_1
_geom_torsion_atom_site_label_2
_geom_torsion_atom_site_label_3
_geom_torsion_atom_site_label_4
_geom_torsion
N1 C16 C17 C18 -66.6(4)
N1 C16 C24 O3 -49.8(4)
N1 C16 C24 O4 134.2(3)
C1 C2 C3 C4 0.1(5)
C1 C6 C7 C8 177.1(4)
C1 C6 C7 C12 -1.0(4)
C1 C13 C14 O1 175.0(3)
C2 C1 C6 C5 0.9(5)
C2 C1 C6 C7 179.7(3)
C2 C1 C13 C12 -180.0(3)
C2 C1 C13 C14 -58.8(5)
C2 C3 C4 C5 0.3(6)
C3 C4 C5 C6 -0.1(6)
C4 C5 C6 C1 -0.5(5)
C4 C5 C6 C7 -178.9(4)
C5 C6 C7 C8 -4.3(6)
C5 C6 C7 C12 177.6(4)
C6 C1 C2 C3 -0.7(5)
C6 C1 C13 C12 -3.9(3)
C6 C1 C13 C14 117.3(3)
C6 C7 C8 C9 -177.8(4)
C6 C7 C12 C11 178.9(3)
C6 C7 C12 C13 -1.5(4)
C7 C8 C9 C10 -0.7(6)
C7 C12 C13 C1 3.2(4)
C7 C12 C13 C14 -112.7(3)
C8 C7 C12 C11 0.6(5)
C8 C7 C12 C13 -179.9(3)
C8 C9 C10 C11 0.6(6)
C9 C10 C11 C12 0.1(5)
C10 C11 C12 C7 -0.6(5)
C10 C11 C12 C13 179.9(4)
C11 C12 C13 C1 -177.3(3)
C11 C12 C13 C14 66.8(5)
C12 C7 C8 C9 0.1(6)
C12 C13 C14 O1 -71.9(4)
C13 C1 C2 C3 175.0(3)
C13 C1 C6 C5 -175.6(3)
C13 C1 C6 C7 3.2(4)
C14 O1 C15 O2 -4.8(5)
C14 O1 C15 N1 175.0(3)
C15 O1 C14 C13 175.1(3)
C15 N1 C16 C17 115.2(4)
C15 N1 C16 C24 -124.2(3)
C16 N1 C15 O1 -179.2(3)
C16 N1 C15 O2 0.6(5)
C16 C17 C18 C19 86.5(4)
C16 C17 C18 C23 -94.6(4)
C17 C16 C24 O3 74.9(4)
C17 C16 C24 O4 -101.0(4)
C17 C18 C19 C20 179.0(3)
C17 C18 C23 C22 -179.7(3)
C18 C19 C20 C21 1.1(5)
C19 C18 C23 C22 -0.7(5)
C19 C20 C21 C22 -1.5(5)
C20 C21 C22 C23 0.8(5)
C21 C22 C23 C18 0.3(5)
C23 C18 C19 C20 0.1(5)
C24 C16 C17 C18 170.2(3)
